data_4124621
loop_
_publ_author_name
'Atoji, M.'
'Rundle, R.E.'
'Richardson, J.W.jr.'

_publ_section_title
;
 On the crystal structures of the magnus salts, Pt (N H3)4 Pt Cl4
;
_journal_name_full 'Journal of the American Chemical Society'
_journal_page_first 3017
_journal_page_last 3020
_journal_volume 79
_journal_year 1957
_chemical_formula_sum 'Cl4 H12 N4 Pt2'
_chemical_name_systematic '(Pt (N H3)4) (Pt Cl4)'
_space_group_IT_number 128
_symmetry_space_group_name_Hall '-P 4 2n'
_symmetry_space_group_name_H-M 'P 4/m n c'
_cell_angle_alpha 90
_cell_angle_beta 90
_cell_angle_gamma 90
_cell_formula_units_Z 2
_cell_length_a 9.03
_cell_length_b 9.03
_cell_length_c 6.49
_cell_volume 529.200
_citation_journal_id_ASTM JACSAT
_cod_data_source_file Atoji_JACSAT_1957_1452.cif
_cod_data_source_block H12Cl4N4Pt2
_cod_original_cell_volume 529.2004
_cod_original_formula_sum 'H12 Cl4 N4 Pt2'
_cod_database_code 4124621

loop_
_symmetry_equiv_pos_as_xyz
x,y,z
-y,x,z
-x,-y,z
y,-x,z
x+1/2,-y+1/2,-z+1/2
y+1/2,x+1/2,-z+1/2
-x+1/2,y+1/2,-z+1/2
-y+1/2,-x+1/2,-z+1/2
-x,-y,-z
y,-x,-z
x,y,-z
-y,x,-z
-x-1/2,y-1/2,z-1/2
-y-1/2,-x-1/2,z-1/2
x-1/2,-y-1/2,z-1/2
y-1/2,x-1/2,z-1/2

loop_
_atom_site_label
_atom_site_type_symbol
_atom_site_fract_x
_atom_site_fract_y
_atom_site_fract_z
_atom_site_occupancy
_atom_site_U_iso_or_equiv
Pt2 Pt+2 0 0 0.5 1 0.0
N1 N-3 0.5627 0.7197 0 1 0.0
Cl1 Cl-1 0.0563 0.2528 0 1 0.0
Pt1 Pt+2 0 0 0 1 0.0
